data_7241622
loop_
_publ_author_name
'Malapile, Ramokone Junia'
'Nyamayaro, Kudzanai'
'Nassimbeni, Luigi R.'
'B\'athori, Nikoletta B.'

_publ_section_title
;
 Multicomponent crystals of baclofen with acids and bases---conformational
 flexibility and synthon versatility
;
_journal_issue 1
_journal_name_full CrystEngComm
_journal_page_first 91
_journal_page_last 99
_journal_paper_doi 10.1039/D0CE01522A
_journal_volume 23
_journal_year 2021
_chemical_formula_sum 'C26 H33 Cl2 N3 O5'
_chemical_formula_weight 538.45
_chemical_melting_point 387.67
_space_group_crystal_system triclinic
_space_group_IT_number 2
_space_group_name_Hall '-P 1'
_space_group_name_H-M_alt 'P -1'
_atom_sites_solution_hydrogens mixed
_audit_creation_method SHELXL-2016/4
_audit_update_record
;
2020-09-11 deposited with the CCDC.	2020-11-18 downloaded from the CCDC.
;
_cell_angle_alpha 88.49(3)
_cell_angle_beta 86.58(3)
_cell_angle_gamma 77.10(3)
_cell_formula_units_Z 2
_cell_length_a 5.9277(12)
_cell_length_b 12.150(2)
_cell_length_c 19.491(4)
_cell_measurement_reflns_used 6768
_cell_measurement_temperature 173(2)
_cell_measurement_theta_max 28.373
_cell_measurement_theta_min 1.720
_cell_volume 1365.8(5)
_computing_structure_refinement 'SHELXL-2016/4 (Sheldrick, 2016)'
_computing_structure_solution 'SHELXT 2014/5 (Sheldrick, 2014)'
_diffrn_ambient_temperature 173(2)
_diffrn_measured_fraction_theta_full 0.997
_diffrn_measured_fraction_theta_max 0.992
_diffrn_measurement_device_type Bruker
_diffrn_radiation_type MoK\a
_diffrn_radiation_wavelength 0.71073
_diffrn_reflns_av_R_equivalents 0.0479
_diffrn_reflns_av_unetI/netI 0.0449
_diffrn_reflns_Laue_measured_fraction_full 0.997
_diffrn_reflns_Laue_measured_fraction_max 0.992
_diffrn_reflns_limit_h_max 7
_diffrn_reflns_limit_h_min -7
_diffrn_reflns_limit_k_max 16
_diffrn_reflns_limit_k_min -16
_diffrn_reflns_limit_l_max 26
_diffrn_reflns_limit_l_min -25
_diffrn_reflns_number 27666
_diffrn_reflns_point_group_measured_fraction_full 0.997
_diffrn_reflns_point_group_measured_fraction_max 0.992
_diffrn_reflns_theta_full 25.242
_diffrn_reflns_theta_max 28.373
_diffrn_reflns_theta_min 1.720
_exptl_absorpt_coefficient_mu 0.278
_exptl_absorpt_correction_T_max 1.000
_exptl_absorpt_correction_T_min 0.877
_exptl_absorpt_correction_type multi-scan
_exptl_absorpt_process_details SADABS
_exptl_crystal_colour colorless
_exptl_crystal_density_diffrn 1.309
_exptl_crystal_description chunk
_exptl_crystal_F_000 568
_exptl_crystal_size_max 0.440
_exptl_crystal_size_mid 0.250
_exptl_crystal_size_min 0.050
_refine_diff_density_max 0.285
_refine_diff_density_min -0.374
_refine_diff_density_rms 0.048
_refine_ls_extinction_method none
_refine_ls_goodness_of_fit_ref 1.024
_refine_ls_hydrogen_treatment noref
_refine_ls_matrix_type full
_refine_ls_number_parameters 358
_refine_ls_number_reflns 6768
_refine_ls_number_restraints 0
_refine_ls_restrained_S_all 1.024
_refine_ls_R_factor_all 0.0674
_refine_ls_R_factor_gt 0.0431
_refine_ls_shift/su_max 0.001
_refine_ls_shift/su_mean 0.000
_refine_ls_structure_factor_coef Fsqd
_refine_ls_weighting_details 'w=1/[\s^2^(Fo^2^)+(0.0413P)^2^+0.3018P] where P=(Fo^2^+2Fc^2^)/3'
_refine_ls_weighting_scheme calc
_refine_ls_wR_factor_gt 0.0946
_refine_ls_wR_factor_ref 0.1060
_reflns_Friedel_coverage 0.000
_reflns_number_gt 4855
_reflns_number_total 6768
_reflns_threshold_expression 'I > 2\s(I)'
_cod_data_source_file d0ce01522a2.cif
_cod_data_source_block bac-4pic-w
_cod_depositor_comments 'Adding full bibliography for 7241617--7241623.cif.'
_cod_database_code 7241622
_shelx_shelxl_version_number 2016/4
_shelx_space_group_comment
;
The symmetry employed for this shelxl refinement is uniquely defined
by the following loop, which should always be used as a source of
symmetry information in preference to the above space-group names.
They are only intended as comments.
;
_shelx_estimated_absorpt_t_min 0.888
_shelx_estimated_absorpt_t_max 0.986

loop_
_space_group_symop_operation_xyz
'x, y, z'
'-x, -y, -z'

loop_
_atom_site_label
_atom_site_type_symbol
_atom_site_fract_x
_atom_site_fract_y
_atom_site_fract_z
_atom_site_U_iso_or_equiv
_atom_site_adp_type
_atom_site_occupancy
_atom_site_site_symmetry_order
_atom_site_calc_flag
_atom_site_refinement_flags_posn
_atom_site_refinement_flags_adp
_atom_site_refinement_flags_occupancy
_atom_site_disorder_assembly
_atom_site_disorder_group
N11 N 1.1659(3) 0.88682(13) 0.69415(8) 0.0398(4) Uani 1 1 d . . . . .
C12 C 1.2963(4) 0.91163(18) 0.64048(11) 0.0476(5) Uani 1 1 d . . . . .
H12 H 1.421678 0.945340 0.649077 0.057 Uiso 1 1 calc R U . . .
C13 C 1.2603(4) 0.8914(2) 0.57335(11) 0.0516(5) Uani 1 1 d . . . . .
H13 H 1.359900 0.910638 0.537239 0.062 Uiso 1 1 calc R U . . .
C14 C 1.0795(4) 0.84300(18) 0.55840(10) 0.0440(5) Uani 1 1 d . . . . .
C15 C 0.9426(3) 0.81775(17) 0.61381(10) 0.0406(4) Uani 1 1 d . . . . .
H15 H 0.814392 0.785361 0.606473 0.049 Uiso 1 1 calc R U . . .
C16 C 0.9915(3) 0.83938(16) 0.67961(10) 0.0401(4) Uani 1 1 d . . . . .
H16 H 0.896279 0.819556 0.716720 0.048 Uiso 1 1 calc R U . . .
C17 C 1.0355(5) 0.8171(3) 0.48582(12) 0.0728(8) Uani 1 1 d . . . . .
H17C H 1.119799 0.740251 0.474510 0.109 Uiso 1 1 calc R U . . .
H17B H 1.089028 0.870964 0.454003 0.109 Uiso 1 1 calc R U . . .
H17A H 0.869119 0.823417 0.481748 0.109 Uiso 1 1 calc R U . . .
H1F H 0.679(3) 0.2927(16) 0.9392(9) 0.033(5) Uiso 1 1 d . . . . .
H1A H 1.465(4) 0.8118(16) 0.8366(9) 0.040(5) Uiso 1 1 d . . . . .
H1B H 1.227(3) 0.7733(18) 0.8415(10) 0.043(6) Uiso 1 1 d . . . . .
H18B H 0.744(3) 0.559(2) 1.0470(10) 0.048(6) Uiso 1 1 d . . . . .
H1D H 0.703(3) 0.4079(18) 0.9574(11) 0.048(6) Uiso 1 1 d . . . . .
H18A H 0.785(4) 0.4526(19) 1.0748(12) 0.055(7) Uiso 1 1 d . . . . .
H1E H 0.912(4) 0.3299(16) 0.9304(10) 0.041(5) Uiso 1 1 d . . . . .
H1C H 1.271(4) 0.8646(18) 0.7893(11) 0.053(6) Uiso 1 1 d . . . . .
O18 O 0.7180(2) 0.49200(11) 1.04196(6) 0.0274(3) Uani 1 1 d . . . . .
CL1A Cl 1.42431(10) 1.26183(5) 0.62359(3) 0.05564(17) Uani 1 1 d . . . . .
O1A O 1.56637(19) 1.17167(9) 0.95535(6) 0.0293(3) Uani 1 1 d . . . . .
N1A N 1.2977(2) 0.83565(11) 0.83464(7) 0.0232(3) Uani 1 1 d . . . . .
C1A C 1.3605(3) 1.06977(12) 0.82338(8) 0.0206(3) Uani 1 1 d . . . . .
O2A O 1.2251(2) 1.29089(9) 0.94476(6) 0.0326(3) Uani 1 1 d . . . . .
C2A C 1.5732(3) 1.05922(14) 0.78711(8) 0.0271(4) Uani 1 1 d . . . . .
H2A H 1.706939 1.011204 0.804776 0.032 Uiso 1 1 calc R U . . .
C3A C 1.5946(3) 1.11735(15) 0.72562(9) 0.0321(4) Uani 1 1 d . . . . .
H3A H 1.741273 1.109715 0.701546 0.039 Uiso 1 1 calc R U . . .
C4A C 1.3993(3) 1.18642(14) 0.70002(8) 0.0315(4) Uani 1 1 d . . . . .
C5A C 1.1839(3) 1.19618(14) 0.73340(9) 0.0315(4) Uani 1 1 d . . . . .
H5A H 1.049970 1.241992 0.714522 0.038 Uiso 1 1 calc R U . . .
C6A C 1.1663(3) 1.13793(13) 0.79507(8) 0.0258(3) Uani 1 1 d . . . . .
H6A H 1.018622 1.144704 0.818435 0.031 Uiso 1 1 calc R U . . .
C7A C 1.3436(3) 1.00973(12) 0.89222(7) 0.0198(3) Uani 1 1 d . . . . .
H7A H 1.504442 0.972632 0.904562 0.024 Uiso 1 1 calc R U . . .
C8A C 1.2352(3) 1.09288(12) 0.94961(8) 0.0225(3) Uani 1 1 d . . . . .
H8A H 1.067898 1.120862 0.942720 0.027 Uiso 1 1 calc R U . . .
H8B H 1.250636 1.052922 0.994593 0.027 Uiso 1 1 calc R U . . .
C9A C 1.3511(3) 1.19281(13) 0.95044(8) 0.0221(3) Uani 1 1 d . . . . .
C10A C 1.2047(3) 0.91800(12) 0.88999(8) 0.0214(3) Uani 1 1 d . . . . .
H10B H 1.209509 0.877629 0.934855 0.026 Uiso 1 1 calc R U . . .
H10A H 1.040826 0.953612 0.882231 0.026 Uiso 1 1 calc R U . . .
CL1B Cl 0.65514(11) 0.59863(5) 0.53105(2) 0.05571(16) Uani 1 1 d . . . . .
O1B O 1.10275(18) 0.65314(9) 0.85394(6) 0.0261(3) Uani 1 1 d . . . . .
N1B N 0.7537(3) 0.35391(11) 0.92574(7) 0.0215(3) Uani 1 1 d . . . . .
C1B C 0.7830(3) 0.51530(12) 0.75522(8) 0.0225(3) Uani 1 1 d . . . . .
O2B O 0.77476(19) 0.78072(9) 0.84004(6) 0.0289(3) Uani 1 1 d . . . . .
C2B C 0.9635(3) 0.49346(14) 0.70527(8) 0.0287(4) Uani 1 1 d . . . . .
H2B H 1.116065 0.461217 0.718506 0.034 Uiso 1 1 calc R U . . .
C3B C 0.9256(3) 0.51780(15) 0.63627(9) 0.0359(4) Uani 1 1 d . . . . .
H3B H 1.050691 0.501917 0.602591 0.043 Uiso 1 1 calc R U . . .
C4B C 0.7044(3) 0.56525(15) 0.61736(8) 0.0336(4) Uani 1 1 d . . . . .
C5B C 0.5203(3) 0.58896(15) 0.66563(9) 0.0339(4) Uani 1 1 d . . . . .
H5B H 0.368632 0.622221 0.652001 0.041 Uiso 1 1 calc R U . . .
C6B C 0.5602(3) 0.56344(14) 0.73438(8) 0.0290(4) Uani 1 1 d . . . . .
H6B H 0.434188 0.578932 0.767767 0.035 Uiso 1 1 calc R U . . .
C7B C 0.8266(3) 0.48699(12) 0.83050(8) 0.0202(3) Uani 1 1 d . . . . .
H7B H 0.996946 0.457285 0.834326 0.024 Uiso 1 1 calc R U . . .
C8B C 0.7514(3) 0.59231(12) 0.87564(8) 0.0208(3) Uani 1 1 d . . . . .
H8C H 0.583383 0.623609 0.871947 0.025 Uiso 1 1 calc R U . . .
H8D H 0.778023 0.570231 0.924256 0.025 Uiso 1 1 calc R U . . .
C9B C 0.8833(3) 0.68283(12) 0.85478(7) 0.0211(3) Uani 1 1 d . . . . .
C10B C 0.7025(3) 0.39313(12) 0.85445(8) 0.0217(3) Uani 1 1 d . . . . .
H10C H 0.533117 0.421633 0.851835 0.026 Uiso 1 1 calc R U . . .
H10D H 0.751044 0.328381 0.823032 0.026 Uiso 1 1 calc R U . . .

loop_
_atom_site_aniso_label
_atom_site_aniso_U_11
_atom_site_aniso_U_22
_atom_site_aniso_U_33
_atom_site_aniso_U_23
_atom_site_aniso_U_13
_atom_site_aniso_U_12
N11 0.0476(10) 0.0319(8) 0.0395(9) -0.0028(7) -0.0084(7) -0.0059(7)
C12 0.0441(12) 0.0462(12) 0.0571(13) -0.0020(10) -0.0083(10) -0.0183(10)
C13 0.0485(13) 0.0643(15) 0.0440(12) 0.0044(10) 0.0051(10) -0.0195(11)
C14 0.0423(12) 0.0509(12) 0.0372(11) -0.0043(9) -0.0037(9) -0.0058(10)
C15 0.0351(10) 0.0415(11) 0.0469(11) -0.0057(9) -0.0034(9) -0.0108(9)
C16 0.0447(11) 0.0341(10) 0.0403(11) 0.0001(8) 0.0021(9) -0.0078(9)
C17 0.0721(17) 0.103(2) 0.0430(13) -0.0124(13) -0.0067(12) -0.0176(16)
O18 0.0327(7) 0.0213(6) 0.0292(6) 0.0001(5) -0.0080(5) -0.0068(5)
CL1A 0.0632(4) 0.0597(3) 0.0380(3) 0.0252(2) 0.0051(2) -0.0058(3)
O1A 0.0243(6) 0.0212(6) 0.0450(7) 0.0063(5) -0.0101(5) -0.0090(5)
N1A 0.0230(7) 0.0156(6) 0.0320(8) 0.0009(5) -0.0040(6) -0.0058(5)
C1A 0.0229(8) 0.0150(7) 0.0250(8) -0.0005(6) -0.0025(6) -0.0062(6)
O2A 0.0283(6) 0.0174(6) 0.0529(8) -0.0002(5) -0.0098(5) -0.0049(5)
C2A 0.0228(8) 0.0265(8) 0.0322(9) 0.0057(7) -0.0042(7) -0.0063(7)
C3A 0.0282(9) 0.0364(10) 0.0322(9) 0.0050(7) 0.0028(7) -0.0099(8)
C4A 0.0406(10) 0.0283(9) 0.0259(8) 0.0075(7) -0.0012(7) -0.0095(8)
C5A 0.0332(10) 0.0255(9) 0.0340(9) 0.0077(7) -0.0063(7) -0.0024(7)
C6A 0.0226(8) 0.0221(8) 0.0316(9) 0.0037(6) -0.0015(7) -0.0027(6)
C7A 0.0189(7) 0.0155(7) 0.0261(8) 0.0033(6) -0.0039(6) -0.0055(6)
C8A 0.0237(8) 0.0194(7) 0.0252(8) 0.0010(6) -0.0016(6) -0.0064(6)
C9A 0.0262(8) 0.0203(8) 0.0214(7) 0.0005(6) -0.0047(6) -0.0077(6)
C10A 0.0216(8) 0.0168(7) 0.0268(8) 0.0018(6) -0.0025(6) -0.0064(6)
CL1B 0.0765(4) 0.0649(4) 0.0262(2) 0.0055(2) -0.0109(2) -0.0153(3)
O1B 0.0203(6) 0.0192(5) 0.0396(7) 0.0036(5) -0.0034(5) -0.0062(4)
N1B 0.0223(7) 0.0148(6) 0.0278(7) 0.0012(5) -0.0013(6) -0.0051(5)
C1B 0.0260(8) 0.0164(7) 0.0259(8) -0.0006(6) -0.0011(6) -0.0063(6)
O2B 0.0241(6) 0.0176(5) 0.0450(7) 0.0059(5) -0.0024(5) -0.0051(4)
C2B 0.0267(9) 0.0270(9) 0.0313(9) 0.0012(7) 0.0021(7) -0.0045(7)
C3B 0.0410(11) 0.0379(10) 0.0276(9) -0.0004(7) 0.0074(8) -0.0085(8)
C4B 0.0492(11) 0.0309(9) 0.0225(8) 0.0012(7) -0.0053(8) -0.0121(8)
C5B 0.0337(10) 0.0352(10) 0.0336(9) 0.0024(7) -0.0091(8) -0.0073(8)
C6B 0.0255(9) 0.0316(9) 0.0294(9) 0.0012(7) -0.0007(7) -0.0059(7)
C7B 0.0192(7) 0.0157(7) 0.0254(8) 0.0005(6) -0.0007(6) -0.0034(6)
C8B 0.0226(8) 0.0159(7) 0.0245(8) 0.0009(6) 0.0008(6) -0.0064(6)
C9B 0.0240(8) 0.0178(7) 0.0222(7) 0.0006(6) -0.0017(6) -0.0065(6)
C10B 0.0250(8) 0.0164(7) 0.0244(8) -0.0002(6) -0.0016(6) -0.0060(6)

loop_
_atom_type_symbol
_atom_type_description
_atom_type_scat_dispersion_real
_atom_type_scat_dispersion_imag
_atom_type_scat_source
C C 0.0033 0.0016 'International Tables Vol C Tables 4.2.6.8 and 6.1.1.4'
H H 0.0000 0.0000 'International Tables Vol C Tables 4.2.6.8 and 6.1.1.4'
N N 0.0061 0.0033 'International Tables Vol C Tables 4.2.6.8 and 6.1.1.4'
O O 0.0106 0.0060 'International Tables Vol C Tables 4.2.6.8 and 6.1.1.4'
Cl Cl 0.1484 0.1585 'International Tables Vol C Tables 4.2.6.8 and 6.1.1.4'

loop_
_geom_angle_atom_site_label_1
_geom_angle_atom_site_label_2
_geom_angle_atom_site_label_3
_geom_angle
_geom_angle_site_symmetry_1
_geom_angle_site_symmetry_3
_geom_angle_publ_flag
C12 N11 C16 115.98(17) . . ?
N11 C12 C13 123.9(2) . . ?
N11 C12 H12 118.1 . . ?
C13 C12 H12 118.1 . . ?
C12 C13 C14 120.1(2) . . ?
C12 C13 H13 120.0 . . ?
C14 C13 H13 120.0 . . ?
C13 C14 C15 116.32(18) . . ?
C13 C14 C17 122.1(2) . . ?
C15 C14 C17 121.6(2) . . ?
C16 C15 C14 120.18(19) . . ?
C16 C15 H15 119.9 . . ?
C14 C15 H15 119.9 . . ?
N11 C16 C15 123.55(19) . . ?
N11 C16 H16 118.2 . . ?
C15 C16 H16 118.2 . . ?
C14 C17 H17C 109.5 . . ?
C14 C17 H17B 109.5 . . ?
H17C C17 H17B 109.5 . . ?
C14 C17 H17A 109.5 . . ?
H17C C17 H17A 109.5 . . ?
H17B C17 H17A 109.5 . . ?
H18B O18 H18A 105(2) . . ?
C10A N1A H1A 109.6(11) . . ?
C10A N1A H1B 107.8(12) . . ?
H1A N1A H1B 110.8(16) . . ?
C10A N1A H1C 114.5(13) . . ?
H1A N1A H1C 105.7(17) . . ?
H1B N1A H1C 108.5(17) . . ?
C2A C1A C6A 117.96(14) . . ?
C2A C1A C7A 120.42(14) . . ?
C6A C1A C7A 121.61(14) . . ?
C3A C2A C1A 121.43(15) . . ?
C3A C2A H2A 119.3 . . ?
C1A C2A H2A 119.3 . . ?
C4A C3A C2A 118.97(16) . . ?
C4A C3A H3A 120.5 . . ?
C2A C3A H3A 120.5 . . ?
C5A C4A C3A 121.26(15) . . ?
C5A C4A CL1A 119.28(13) . . ?
C3A C4A CL1A 119.46(14) . . ?
C4A C5A C6A 118.91(15) . . ?
C4A C5A H5A 120.5 . . ?
C6A C5A H5A 120.5 . . ?
C5A C6A C1A 121.41(15) . . ?
C5A C6A H6A 119.3 . . ?
C1A C6A H6A 119.3 . . ?
C1A C7A C10A 112.58(12) . . ?
C1A C7A C8A 111.75(12) . . ?
C10A C7A C8A 108.81(12) . . ?
C1A C7A H7A 107.8 . . ?
C10A C7A H7A 107.8 . . ?
C8A C7A H7A 107.8 . . ?
C9A C8A C7A 111.67(13) . . ?
C9A C8A H8A 109.3 . . ?
C7A C8A H8A 109.3 . . ?
C9A C8A H8B 109.3 . . ?
C7A C8A H8B 109.3 . . ?
H8A C8A H8B 107.9 . . ?
O1A C9A O2A 124.49(14) . . ?
O1A C9A C8A 117.48(13) . . ?
O2A C9A C8A 118.01(14) . . ?
N1A C10A C7A 111.67(13) . . ?
N1A C10A H10B 109.3 . . ?
C7A C10A H10B 109.3 . . ?
N1A C10A H10A 109.3 . . ?
C7A C10A H10A 109.3 . . ?
H10B C10A H10A 107.9 . . ?
C10B N1B H1F 111.2(10) . . ?
C10B N1B H1D 113.5(13) . . ?
H1F N1B H1D 105.7(16) . . ?
C10B N1B H1E 111.2(12) . . ?
H1F N1B H1E 109.0(16) . . ?
H1D N1B H1E 106.1(17) . . ?
C2B C1B C6B 118.16(15) . . ?
C2B C1B C7B 120.77(14) . . ?
C6B C1B C7B 121.07(14) . . ?
C1B C2B C3B 121.36(16) . . ?
C1B C2B H2B 119.3 . . ?
C3B C2B H2B 119.3 . . ?
C4B C3B C2B 119.13(16) . . ?
C4B C3B H3B 120.4 . . ?
C2B C3B H3B 120.4 . . ?
C3B C4B C5B 121.25(16) . . ?
C3B C4B CL1B 119.62(14) . . ?
C5B C4B CL1B 119.12(14) . . ?
C4B C5B C6B 119.05(16) . . ?
C4B C5B H5B 120.5 . . ?
C6B C5B H5B 120.5 . . ?
C5B C6B C1B 121.06(16) . . ?
C5B C6B H6B 119.5 . . ?
C1B C6B H6B 119.5 . . ?
C1B C7B C10B 109.25(12) . . ?
C1B C7B C8B 111.53(12) . . ?
C10B C7B C8B 111.80(12) . . ?
C1B C7B H7B 108.0 . . ?
C10B C7B H7B 108.0 . . ?
C8B C7B H7B 108.0 . . ?
C9B C8B C7B 112.08(12) . . ?
C9B C8B H8C 109.2 . . ?
C7B C8B H8C 109.2 . . ?
C9B C8B H8D 109.2 . . ?
C7B C8B H8D 109.2 . . ?
H8C C8B H8D 107.9 . . ?
O2B C9B O1B 123.70(14) . . ?
O2B C9B C8B 120.01(14) . . ?
O1B C9B C8B 116.29(13) . . ?
N1B C10B C7B 112.40(13) . . ?
N1B C10B H10C 109.1 . . ?
C7B C10B H10C 109.1 . . ?
N1B C10B H10D 109.1 . . ?
C7B C10B H10D 109.1 . . ?
H10C C10B H10D 107.9 . . ?

loop_
_geom_bond_atom_site_label_1
_geom_bond_atom_site_label_2
_geom_bond_distance
_geom_bond_site_symmetry_2
_geom_bond_publ_flag
N11 C12 1.332(3) . ?
N11 C16 1.338(3) . ?
C12 C13 1.376(3) . ?
C12 H12 0.9500 . ?
C13 C14 1.381(3) . ?
C13 H13 0.9500 . ?
C14 C15 1.381(3) . ?
C14 C17 1.507(3) . ?
C15 C16 1.376(3) . ?
C15 H15 0.9500 . ?
C16 H16 0.9500 . ?
C17 H17C 0.9800 . ?
C17 H17B 0.9800 . ?
C17 H17A 0.9800 . ?
O18 H18B 0.87(2) . ?
O18 H18A 0.85(2) . ?
CL1A C4A 1.7443(17) . ?
O1A C9A 1.2531(18) . ?
N1A C10A 1.486(2) . ?
N1A H1A 0.97(2) . ?
N1A H1B 0.95(2) . ?
N1A H1C 0.95(2) . ?
C1A C2A 1.391(2) . ?
C1A C6A 1.393(2) . ?
C1A C7A 1.519(2) . ?
O2A C9A 1.2633(18) . ?
C2A C3A 1.388(2) . ?
C2A H2A 0.9500 . ?
C3A C4A 1.381(2) . ?
C3A H3A 0.9500 . ?
C4A C5A 1.380(2) . ?
C5A C6A 1.389(2) . ?
C5A H5A 0.9500 . ?
C6A H6A 0.9500 . ?
C7A C10A 1.529(2) . ?
C7A C8A 1.539(2) . ?
C7A H7A 1.0000 . ?
C8A C9A 1.524(2) . ?
C8A H8A 0.9900 . ?
C8A H8B 0.9900 . ?
C10A H10B 0.9900 . ?
C10A H10A 0.9900 . ?
CL1B C4B 1.7463(17) . ?
O1B C9B 1.2694(18) . ?
N1B C10B 1.4835(19) . ?
N1B H1F 0.97(2) . ?
N1B H1D 0.90(2) . ?
N1B H1E 0.93(2) . ?
C1B C2B 1.388(2) . ?
C1B C6B 1.399(2) . ?
C1B C7B 1.522(2) . ?
O2B C9B 1.2542(18) . ?
C2B C3B 1.390(2) . ?
C2B H2B 0.9500 . ?
C3B C4B 1.377(3) . ?
C3B H3B 0.9500 . ?
C4B C5B 1.382(3) . ?
C5B C6B 1.389(2) . ?
C5B H5B 0.9500 . ?
C6B H6B 0.9500 . ?
C7B C10B 1.538(2) . ?
C7B C8B 1.539(2) . ?
C7B H7B 1.0000 . ?
C8B C9B 1.519(2) . ?
C8B H8C 0.9900 . ?
C8B H8D 0.9900 . ?
C10B H10C 0.9900 . ?
C10B H10D 0.9900 . ?

loop_
_geom_torsion_atom_site_label_1
_geom_torsion_atom_site_label_2
_geom_torsion_atom_site_label_3
_geom_torsion_atom_site_label_4
_geom_torsion
_geom_torsion_site_symmetry_1
_geom_torsion_site_symmetry_2
_geom_torsion_site_symmetry_3
_geom_torsion_site_symmetry_4
_geom_torsion_publ_flag
C16 N11 C12 C13 0.1(3) . . . . ?
N11 C12 C13 C14 0.3(4) . . . . ?
C12 C13 C14 C15 0.1(3) . . . . ?
C12 C13 C14 C17 -178.9(2) . . . . ?
C13 C14 C15 C16 -0.9(3) . . . . ?
C17 C14 C15 C16 178.1(2) . . . . ?
C12 N11 C16 C15 -0.9(3) . . . . ?
C14 C15 C16 N11 1.4(3) . . . . ?
C6A C1A C2A C3A 2.0(2) . . . . ?
C7A C1A C2A C3A -177.06(15) . . . . ?
C1A C2A C3A C4A -0.4(3) . . . . ?
C2A C3A C4A C5A -1.7(3) . . . . ?
C2A C3A C4A CL1A 178.90(14) . . . . ?
C3A C4A C5A C6A 2.1(3) . . . . ?
CL1A C4A C5A C6A -178.50(13) . . . . ?
C4A C5A C6A C1A -0.4(3) . . . . ?
C2A C1A C6A C5A -1.6(2) . . . . ?
C7A C1A C6A C5A 177.46(15) . . . . ?
C2A C1A C7A C10A -114.02(16) . . . . ?
C6A C1A C7A C10A 66.91(18) . . . . ?
C2A C1A C7A C8A 123.16(16) . . . . ?
C6A C1A C7A C8A -55.91(19) . . . . ?
C1A C7A C8A C9A -49.75(16) . . . . ?
C10A C7A C8A C9A -174.68(12) . . . . ?
C7A C8A C9A O1A -55.54(18) . . . . ?
C7A C8A C9A O2A 123.06(15) . . . . ?
C1A C7A C10A N1A 54.52(16) . . . . ?
C8A C7A C10A N1A 178.96(12) . . . . ?
C6B C1B C2B C3B -0.4(2) . . . . ?
C7B C1B C2B C3B 179.31(15) . . . . ?
C1B C2B C3B C4B 0.4(3) . . . . ?
C2B C3B C4B C5B 0.0(3) . . . . ?
C2B C3B C4B CL1B 178.85(14) . . . . ?
C3B C4B C5B C6B -0.5(3) . . . . ?
CL1B C4B C5B C6B -179.33(13) . . . . ?
C4B C5B C6B C1B 0.5(3) . . . . ?
C2B C1B C6B C5B -0.1(2) . . . . ?
C7B C1B C6B C5B -179.80(15) . . . . ?
C2B C1B C7B C10B -114.20(16) . . . . ?
C6B C1B C7B C10B 65.48(18) . . . . ?
C2B C1B C7B C8B 121.70(16) . . . . ?
C6B C1B C7B C8B -58.61(19) . . . . ?
C1B C7B C8B C9B -60.56(16) . . . . ?
C10B C7B C8B C9B 176.79(12) . . . . ?
C7B C8B C9B O2B 124.74(15) . . . . ?
C7B C8B C9B O1B -55.74(18) . . . . ?
C1B C7B C10B N1B 175.04(12) . . . . ?
C8B C7B C10B N1B -61.01(17) . . . . ?
